data_2221896
loop_
_publ_author_name
'Shi, Wen-Juan'

_publ_section_title
;
 Tetraaqua(1,10-phenanthroline-5,6-dione-\k^2^<i>N</i>,<i>N</i>')cobalt(II)
 dinitrate
;
_journal_coeditor_code AT2784
_journal_issue 6
_journal_name_full 'Acta Crystallographica Section E'
_journal_page_first m653
_journal_paper_doi 10.1107/S1600536809017826
_journal_volume 65
_journal_year 2009
_chemical_formula_iupac '[Co (C12 H6 N2 O2) (H2 O)4] (N O3)2'
_chemical_formula_moiety 'C12 H14 Co N2 O6 2+, 2(N O3 -)'
_chemical_formula_sum 'C12 H14 Co N4 O12'
_chemical_formula_weight 465.20
_chemical_name_systematic
;
Tetraaqua(1,10-phenanthroline-5,6-dione-\k^2^<i>N</i>,<i>N</i>')cobalt(II)
dinitrate
;
_space_group_IT_number 15
_symmetry_cell_setting monoclinic
_symmetry_space_group_name_Hall '-C 2yc'
_symmetry_space_group_name_H-M 'C 1 2/c 1'
_atom_sites_solution_hydrogens geom
_atom_sites_solution_primary direct
_atom_sites_solution_secondary difmap
_audit_creation_method SHELXL-97
_cell_angle_alpha 90.00
_cell_angle_beta 105.248(2)
_cell_angle_gamma 90.00
_cell_formula_units_Z 4
_cell_length_a 12.7978(12)
_cell_length_b 10.6388(10)
_cell_length_c 13.0989(12)
_cell_measurement_reflns_used 2754
_cell_measurement_temperature 295(2)
_cell_measurement_theta_max 26.82
_cell_measurement_theta_min 2.52
_cell_volume 1720.7(3)
_computing_cell_refinement 'SAINT (Bruker, 2002)'
_computing_data_collection 'SMART (Bruker, 2002)'
_computing_data_reduction 'SAINT (Bruker, 2002)'
_computing_molecular_graphics 'SHELXTL (Sheldrick, 2008)'
_computing_publication_material 'SHELXTL (Sheldrick, 2008)'
_computing_structure_refinement 'SHELXL97 (Sheldrick, 2008)'
_computing_structure_solution 'SHELXS97 (Sheldrick, 2008)'
_diffrn_ambient_temperature 295(2)
_diffrn_measured_fraction_theta_full 0.996
_diffrn_measured_fraction_theta_max 0.996
_diffrn_measurement_device_type 'Bruker SMART APEX area-detector'
_diffrn_measurement_method '\f and \w'
_diffrn_radiation_monochromator graphite
_diffrn_radiation_source 'fine-focus sealed tube'
_diffrn_radiation_type MoK\a
_diffrn_radiation_wavelength 0.71073
_diffrn_reflns_av_R_equivalents 0.0198
_diffrn_reflns_av_sigmaI/netI 0.0256
_diffrn_reflns_limit_h_max 15
_diffrn_reflns_limit_h_min -15
_diffrn_reflns_limit_k_max 13
_diffrn_reflns_limit_k_min -5
_diffrn_reflns_limit_l_max 15
_diffrn_reflns_limit_l_min -16
_diffrn_reflns_number 4509
_diffrn_reflns_theta_full 26.00
_diffrn_reflns_theta_max 26.00
_diffrn_reflns_theta_min 2.53
_diffrn_standards_number 0
_exptl_absorpt_coefficient_mu 1.075
_exptl_absorpt_correction_T_max 0.8729
_exptl_absorpt_correction_T_min 0.8300
_exptl_absorpt_correction_type multi-scan
_exptl_absorpt_process_details '(SADABS; Sheldrick, 1996)'
_exptl_crystal_colour Purple
_exptl_crystal_density_diffrn 1.796
_exptl_crystal_density_method 'not measured'
_exptl_crystal_description Block
_exptl_crystal_F_000 948
_exptl_crystal_size_max 0.18
_exptl_crystal_size_mid 0.14
_exptl_crystal_size_min 0.13
_refine_diff_density_max 0.675
_refine_diff_density_min -0.611
_refine_ls_extinction_method none
_refine_ls_goodness_of_fit_ref 1.037
_refine_ls_hydrogen_treatment constr
_refine_ls_matrix_type full
_refine_ls_number_parameters 132
_refine_ls_number_reflns 1695
_refine_ls_number_restraints 12
_refine_ls_restrained_S_all 1.032
_refine_ls_R_factor_all 0.0543
_refine_ls_R_factor_gt 0.0507
_refine_ls_shift/su_max 0.000
_refine_ls_shift/su_mean 0.000
_refine_ls_structure_factor_coef Fsqd
_refine_ls_weighting_details 'calc w=1/[\s^2^(Fo^2^)+(0.071P)^2^+5.1444P] where P=(Fo^2^+2Fc^2^)/3'
_refine_ls_weighting_scheme calc
_refine_ls_wR_factor_gt 0.1343
_refine_ls_wR_factor_ref 0.1379
_reflns_number_gt 1549
_reflns_number_total 1695
_reflns_threshold_expression I>2\s(I)
_cod_data_source_file at2784.cif
_cod_data_source_block I
_cod_original_sg_symbol_H-M 'C 2/c'
_cod_database_code 2221896
_cod_database_fobs_code 2221896

loop_
_symmetry_equiv_pos_as_xyz
'x, y, z'
'-x, y, -z+1/2'
'x+1/2, y+1/2, z'
'-x+1/2, y+1/2, -z+1/2'
'-x, -y, -z'
'x, -y, z-1/2'
'-x+1/2, -y+1/2, -z'
'x+1/2, -y+1/2, z-1/2'

loop_
_atom_site_type_symbol
_atom_site_label
_atom_site_fract_x
_atom_site_fract_y
_atom_site_fract_z
_atom_site_U_iso_or_equiv
_atom_site_adp_type
_atom_site_calc_flag
_atom_site_refinement_flags
_atom_site_occupancy
_atom_site_disorder_assembly
_atom_site_disorder_group
Co Co1 0.5000 0.25979(6) 0.2500 0.0379(3) Uani d S 1 . .
O O1W 0.5719(3) 0.3981(3) 0.3584(3) 0.0621(10) Uani d . 1 . .
H H1W1 0.5858 0.4726 0.3425 0.075 Uiso d R 1 . .
H H1W2 0.6036 0.3829 0.4228 0.075 Uiso d R 1 . .
O O1 0.4265(4) -0.3399(4) 0.1544(5) 0.1088(17) Uani d U 1 . .
O O2W 0.3649(3) 0.2686(3) 0.3112(3) 0.0554(9) Uani d . 1 . .
H H2W1 0.3018 0.2370 0.2998 0.066 Uiso d R 1 . .
H H2W2 0.3376 0.3407 0.3149 0.066 Uiso d R 1 . .
O O2 0.2233(3) 0.0263(4) 0.2267(3) 0.0784(12) Uani d . 1 . .
O O3 0.1111(4) 0.0285(6) 0.0756(4) 0.107(2) Uani d . 1 . .
O O4 0.1792(4) 0.2017(5) 0.1484(4) 0.0996(18) Uani d . 1 . .
N N1 0.4417(3) 0.1042(3) 0.1501(3) 0.0394(8) Uani d . 1 . .
N N2 0.1708(3) 0.0851(5) 0.1490(3) 0.0649(13) Uani d . 1 . .
C C1 0.3828(4) 0.1087(6) 0.0491(4) 0.0585(12) Uani d . 1 . .
H H1 0.3646 0.1869 0.0176 0.070 Uiso calc R 1 . .
C C2 0.3481(5) 0.0028(7) -0.0099(4) 0.0761(15) Uani d . 1 . .
H H2 0.3086 0.0097 -0.0802 0.091 Uiso calc R 1 . .
C C3 0.3716(5) -0.1113(6) 0.0347(5) 0.0735(14) Uani d . 1 . .
H H3 0.3470 -0.1836 -0.0040 0.088 Uiso calc R 1 . .
C C4 0.4336(4) -0.1200(4) 0.1406(4) 0.0515(11) Uani d . 1 . .
C C5 0.4673(3) -0.0087(4) 0.1946(3) 0.0353(8) Uani d . 1 . .
C C6 0.4594(3) -0.2412(4) 0.1964(4) 0.0679(14) Uani d U 1 . .

loop_
_atom_site_aniso_label
_atom_site_aniso_U_11
_atom_site_aniso_U_22
_atom_site_aniso_U_33
_atom_site_aniso_U_12
_atom_site_aniso_U_13
_atom_site_aniso_U_23
Co1 0.0443(5) 0.0219(4) 0.0489(5) 0.000 0.0149(4) 0.000
O1W 0.094(3) 0.0341(16) 0.065(2) -0.0210(17) 0.0333(19) -0.0165(15)
O1 0.133(4) 0.047(2) 0.169(4) -0.030(2) 0.080(3) -0.043(2)
O2W 0.0501(18) 0.0530(19) 0.069(2) 0.0035(14) 0.0271(17) 0.0139(16)
O2 0.075(3) 0.090(3) 0.065(2) 0.006(2) 0.010(2) 0.033(2)
O3 0.092(3) 0.166(6) 0.058(3) -0.050(3) 0.011(2) 0.001(3)
O4 0.079(3) 0.089(3) 0.125(4) -0.014(3) 0.016(3) 0.063(3)
N1 0.0454(18) 0.0375(18) 0.0322(16) -0.0019(15) 0.0046(14) 0.0049(14)
N2 0.048(2) 0.092(4) 0.054(2) -0.014(2) 0.0108(19) 0.027(2)
C1 0.052(2) 0.079(3) 0.039(2) -0.004(2) 0.0033(18) 0.010(2)
C2 0.066(3) 0.117(4) 0.042(2) -0.025(3) 0.007(2) -0.015(2)
C3 0.074(3) 0.090(3) 0.062(3) -0.036(3) 0.028(2) -0.041(2)
C4 0.060(3) 0.047(2) 0.057(2) -0.0194(19) 0.0323(19) -0.0230(18)
C5 0.0425(19) 0.0318(18) 0.0342(19) -0.0051(15) 0.0143(16) -0.0032(14)
C6 0.083(3) 0.036(2) 0.104(4) -0.012(2) 0.059(3) -0.0202(19)

loop_
_atom_type_symbol
_atom_type_description
_atom_type_scat_dispersion_real
_atom_type_scat_dispersion_imag
_atom_type_scat_source
C C 0.0033 0.0016 'International Tables Vol C Tables 4.2.6.8 and 6.1.1.4'
H H 0.0000 0.0000 'International Tables Vol C Tables 4.2.6.8 and 6.1.1.4'
Co Co 0.3494 0.9721 'International Tables Vol C Tables 4.2.6.8 and 6.1.1.4'
N N 0.0061 0.0033 'International Tables Vol C Tables 4.2.6.8 and 6.1.1.4'
O O 0.0106 0.0060 'International Tables Vol C Tables 4.2.6.8 and 6.1.1.4'

loop_
_geom_angle_atom_site_label_1
_geom_angle_atom_site_label_2
_geom_angle_atom_site_label_3
_geom_angle_site_symmetry_1
_geom_angle_site_symmetry_3
_geom_angle
_geom_angle_publ_flag
O1W Co1 O1W . 2_655 90.1(2) ?
O1W Co1 O2W . . 88.21(14) ?
O1W Co1 O2W 2_655 . 88.18(14) ?
O1W Co1 O2W . 2_655 88.18(14) ?
O1W Co1 O2W 2_655 2_655 88.21(14) ?
O2W Co1 O2W . 2_655 174.89(19) ?
O1W Co1 N1 . . 173.05(14) ?
O1W Co1 N1 2_655 . 96.32(15) ?
O2W Co1 N1 . . 94.55(14) ?
O2W Co1 N1 2_655 . 89.44(13) ?
O1W Co1 N1 . 2_655 96.32(15) ?
O1W Co1 N1 2_655 2_655 173.05(14) ?
O2W Co1 N1 . 2_655 89.44(13) ?
O2W Co1 N1 2_655 2_655 94.55(14) ?
N1 Co1 N1 . 2_655 77.36(18) ?
Co1 O1W H1W1 . . 125.1 ?
Co1 O1W H1W2 . . 123.5 ?
H1W1 O1W H1W2 . . 110.1 ?
Co1 O2W H2W1 . . 139.2 ?
Co1 O2W H2W2 . . 117.1 ?
H2W1 O2W H2W2 . . 89.0 ?
C5 N1 C1 . . 118.2(4) ?
C5 N1 Co1 . . 115.2(2) ?
C1 N1 Co1 . . 126.6(3) ?
O3 N2 O2 . . 119.6(6) ?
O3 N2 O4 . . 121.7(5) ?
O2 N2 O4 . . 118.7(5) ?
N1 C1 C2 . . 122.7(5) ?
N1 C1 H1 . . 118.7 ?
C2 C1 H1 . . 118.7 ?
C3 C2 C1 . . 119.6(5) ?
C3 C2 H2 . . 120.2 ?
C1 C2 H2 . . 120.2 ?
C2 C3 C4 . . 119.4(5) ?
C2 C3 H3 . . 120.3 ?
C4 C3 H3 . . 120.3 ?
C5 C4 C3 . . 117.7(5) ?
C5 C4 C6 . . 119.6(4) ?
C3 C4 C6 . . 122.7(4) ?
N1 C5 C4 . . 122.4(4) ?
N1 C5 C5 . 2_655 116.1(2) ?
C4 C5 C5 . 2_655 121.5(3) ?
O1 C6 C4 . . 121.8(5) ?
O1 C6 C6 . 2_655 119.7(4) ?
C4 C6 C6 . 2_655 118.0(3) ?

loop_
_geom_bond_atom_site_label_1
_geom_bond_atom_site_label_2
_geom_bond_site_symmetry_2
_geom_bond_distance
_geom_bond_publ_flag
Co1 O1W . 2.084(3) ?
Co1 O1W 2_655 2.084(3) ?
Co1 O2W . 2.091(3) ?
Co1 O2W 2_655 2.091(3) ?
Co1 N1 . 2.121(3) ?
Co1 N1 2_655 2.121(3) ?
O1W H1W1 . 0.8500 ?
O1W H1W2 . 0.8502 ?
O1 C6 . 1.208(6) ?
O2W H2W1 . 0.8501 ?
O2W H2W2 . 0.8500 ?
O2 N2 . 1.232(6) ?
O3 N2 . 1.218(6) ?
O4 N2 . 1.245(7) ?
N1 C5 . 1.338(5) ?
N1 C1 . 1.340(5) ?
C1 C2 . 1.372(9) ?
C1 H1 . 0.9300 ?
C2 C3 . 1.346(10) ?
C2 H2 . 0.9300 ?
C3 C4 . 1.408(8) ?
C3 H3 . 0.9300 ?
C4 C5 . 1.388(6) ?
C4 C6 . 1.476(7) ?
C5 C5 2_655 1.473(8) ?
C6 C6 2_655 1.511(10) ?

loop_
_geom_hbond_atom_site_label_D
_geom_hbond_atom_site_label_H
_geom_hbond_atom_site_label_A
_geom_hbond_site_symmetry_A
_geom_hbond_distance_DH
_geom_hbond_distance_HA
_geom_hbond_distance_DA
_geom_hbond_angle_DHA
O2W H2W1 O4 . 0.85 2.21 2.834(6) 129.9
O2W H2W2 O2 4 0.85 2.14 2.957(6) 161.2
O1W H1W1 O1 2_665 0.85 2.00 2.793(5) 154.2
O1W H1W2 O3 8_556 0.85 2.19 2.864(6) 136.0

loop_
_geom_torsion_atom_site_label_1
_geom_torsion_atom_site_label_2
_geom_torsion_atom_site_label_3
_geom_torsion_atom_site_label_4
_geom_torsion_site_symmetry_1
_geom_torsion_site_symmetry_2
_geom_torsion_site_symmetry_3
_geom_torsion_site_symmetry_4
_geom_torsion
_geom_torsion_publ_flag
O1W Co1 N1 C5 2_655 . . . -176.8(3) ?
O2W Co1 N1 C5 . . . . -88.2(3) ?
O2W Co1 N1 C5 2_655 . . . 95.0(3) ?
N1 Co1 N1 C5 2_655 . . . 0.2(2) ?
O1W Co1 N1 C1 2_655 . . . 2.9(4) ?
O2W Co1 N1 C1 . . . . 91.6(4) ?
O2W Co1 N1 C1 2_655 . . . -85.2(4) ?
N1 Co1 N1 C1 2_655 . . . 180.0(5) ?
C5 N1 C1 C2 . . . . -0.1(7) ?
Co1 N1 C1 C2 . . . . -179.8(4) ?
N1 C1 C2 C3 . . . . 1.3(9) ?
C1 C2 C3 C4 . . . . -1.5(9) ?
C2 C3 C4 C5 . . . . 0.5(8) ?
C2 C3 C4 C6 . . . . 177.7(5) ?
C1 N1 C5 C4 . . . . -1.0(6) ?
Co1 N1 C5 C4 . . . . 178.8(3) ?
C1 N1 C5 C5 . . . 2_655 179.6(4) ?
Co1 N1 C5 C5 . . . 2_655 -0.6(5) ?
C3 C4 C5 N1 . . . . 0.8(6) ?
C6 C4 C5 N1 . . . . -176.5(4) ?
C3 C4 C5 C5 . . . 2_655 -179.8(5) ?
C6 C4 C5 C5 . . . 2_655 2.9(7) ?
C5 C4 C6 O1 . . . . 175.7(3) ?
C3 C4 C6 O1 . . . . -1.4(6) ?
C5 C4 C6 C6 . . . 2_655 -12.2(6) ?
C3 C4 C6 C6 . . . 2_655 170.7(4) ?
